data_7041843
loop_
_publ_author_name
'Campbell, Ross'
'Kennedy, Alan R.'
'McLellan, Ross'
'Robertson, Stuart D.'
'Sproules, Stephen'
'Mulvey, Robert E.'

_publ_section_title
;
 Contrasting the group 6 metal-metal bonding in sodium dichromate(ii) and
 sodium dimolybdate(ii) polymethyl complexes: synthetic, X-ray
 crystallographic and theoretical studies.
;
_journal_issue 17
_journal_name_full 'Dalton transactions (Cambridge, England : 2003)'
_journal_page_first 5650
_journal_page_last 5659
_journal_paper_doi 10.1039/c6dt04644d
_journal_volume 46
_journal_year 2017
_chemical_formula_moiety 'C32 H88 Mo2 N8 Na4'
_chemical_formula_sum 'C32 H88 Mo2 N8 Na4'
_chemical_formula_weight 868.94
_chemical_name_systematic
; 
 ? 
;
_chemical_properties_physical ', Air-sensitive,Moisture-sensitive,Oxygen-sensitive'
_space_group_IT_number 14
_symmetry_cell_setting monoclinic
_symmetry_space_group_name_Hall '-P 2yn'
_symmetry_space_group_name_H-M 'P 1 21/n 1'
_atom_sites_solution_hydrogens geom
_atom_sites_solution_primary direct
_atom_sites_solution_secondary difmap
_audit_creation_method SHELXL-97
_audit_update_record
;
2016-11-29 deposited with the CCDC.
2017-01-26 downloaded from the CCDC.
;
_cell_angle_alpha 90.00
_cell_angle_beta 105.031(2)
_cell_angle_gamma 90.00
_cell_formula_units_Z 2
_cell_length_a 11.3776(2)
_cell_length_b 17.0310(4)
_cell_length_c 12.7810(3)
_cell_measurement_reflns_used 7009
_cell_measurement_temperature 123(2)
_cell_measurement_theta_max 29.0896
_cell_measurement_theta_min 2.7781
_cell_volume 2391.86(9)
_computing_cell_refinement
;
CrysAlisPro, Oxford Diffraction Ltd.,
Version 1.171.33.52 (release 06-11-2009 CrysAlis171 .NET)
(compiled Nov  6 2009,16:24:50)
;
_computing_data_collection
;
CrysAlisPro, Oxford Diffraction Ltd.,
Version 1.171.33.52 (release 06-11-2009 CrysAlis171 .NET)
(compiled Nov  6 2009,16:24:50)
;
_computing_data_reduction
;
CrysAlisPro, Oxford Diffraction Ltd.,
Version 1.171.33.52 (release 06-11-2009 CrysAlis171 .NET)
(compiled Nov  6 2009,16:24:50)
;
_computing_structure_refinement 'SHELXL-97 (Sheldrick, 1997)'
_computing_structure_solution 'SHELXS-97 (Sheldrick, 1990)'
_diffrn_ambient_temperature 123(2)
_diffrn_measured_fraction_theta_full 0.974
_diffrn_measured_fraction_theta_max 0.874
_diffrn_measurement_device_type 'Oxford Diffraction Gemini S'
_diffrn_measurement_method 'omega scans'
_diffrn_radiation_monochromator graphite
_diffrn_radiation_source 'fine-focus sealed tube'
_diffrn_radiation_type MoK\a
_diffrn_radiation_wavelength 0.71073
_diffrn_reflns_av_R_equivalents 0.0358
_diffrn_reflns_av_sigmaI/netI 0.0647
_diffrn_reflns_limit_h_max 15
_diffrn_reflns_limit_h_min -15
_diffrn_reflns_limit_k_max 22
_diffrn_reflns_limit_k_min -22
_diffrn_reflns_limit_l_max 17
_diffrn_reflns_limit_l_min -16
_diffrn_reflns_number 15939
_diffrn_reflns_theta_full 27.50
_diffrn_reflns_theta_max 29.16
_diffrn_reflns_theta_min 2.78
_diffrn_standards_decay_% 0
_diffrn_standards_interval_count 0
_diffrn_standards_interval_time 0
_diffrn_standards_number 0
_exptl_absorpt_coefficient_mu 0.589
_exptl_absorpt_correction_T_max 1.00000
_exptl_absorpt_correction_T_min 0.99090
_exptl_absorpt_correction_type multi-scan
_exptl_absorpt_process_details
;
CrysAlisPro, Oxford Diffraction Ltd.,
Version 1.171.33.52 (release 06-11-2009 CrysAlis171 .NET)
(compiled Nov  6 2009,16:24:50)
Empirical absorption correction using spherical harmonics,
 implemented in SCALE3 ABSPACK scaling algorithm.
;
_exptl_crystal_colour red
_exptl_crystal_density_diffrn 1.207
_exptl_crystal_density_method 'not measured'
_exptl_crystal_description block
_exptl_crystal_F_000 928
_exptl_crystal_size_max 0.26
_exptl_crystal_size_mid 0.20
_exptl_crystal_size_min 0.16
_refine_diff_density_max 0.422
_refine_diff_density_min -0.272
_refine_diff_density_rms 0.066
_refine_ls_extinction_method none
_refine_ls_goodness_of_fit_ref 0.851
_refine_ls_hydrogen_treatment mixed
_refine_ls_matrix_type full
_refine_ls_number_parameters 264
_refine_ls_number_reflns 5647
_refine_ls_number_restraints 0
_refine_ls_restrained_S_all 0.851
_refine_ls_R_factor_all 0.0495
_refine_ls_R_factor_gt 0.0275
_refine_ls_shift/su_max 0.002
_refine_ls_shift/su_mean 0.000
_refine_ls_structure_factor_coef Fsqd
_refine_ls_weighting_details 'calc w=1/[\s^2^(Fo^2^)+(0.0161P)^2^+0.0000P] where P=(Fo^2^+2Fc^2^)/3'
_refine_ls_weighting_scheme calc
_refine_ls_wR_factor_gt 0.0438
_refine_ls_wR_factor_ref 0.0461
_reflns_number_gt 4010
_reflns_number_total 5647
_reflns_threshold_expression I>2sigma(I)
_cod_data_source_file c6dt04644d2.cif
_cod_data_source_block srrc902
_cod_depositor_comments 'Adding full bibliography for 7041842--7041844.cif.'
_cod_original_sg_symbol_H-M 'P 21/n'
_cod_database_code 7041843

loop_
_symmetry_equiv_pos_as_xyz
'x, y, z'
'-x+1/2, y+1/2, -z+1/2'
'-x, -y, -z'
'x-1/2, -y-1/2, z-1/2'

loop_
_atom_site_label
_atom_site_type_symbol
_atom_site_fract_x
_atom_site_fract_y
_atom_site_fract_z
_atom_site_U_iso_or_equiv
_atom_site_adp_type
_atom_site_occupancy
_atom_site_symmetry_multiplicity
_atom_site_calc_flag
_atom_site_refinement_flags
Mo1 Mo 0.949636(13) 0.046626(9) 0.952662(12) 0.01444(5) Uani 1 1 d .
Na1 Na 1.17858(6) 0.00748(4) 0.86830(5) 0.02369(18) Uani 1 1 d .
Na2 Na 1.14301(6) 0.11673(4) 1.15209(6) 0.02350(18) Uani 1 1 d .
N1 N 1.25820(15) -0.06868(10) 0.72287(14) 0.0316(4) Uani 1 1 d .
N2 N 1.34388(14) 0.09218(10) 0.81233(14) 0.0318(4) Uani 1 1 d .
N3 N 1.23064(14) 0.25913(10) 1.17409(13) 0.0283(4) Uani 1 1 d .
N4 N 1.27121(14) 0.13569(10) 1.35128(13) 0.0309(4) Uani 1 1 d .
C1 C 0.89765(19) 0.13471(13) 1.07154(18) 0.0223(5) Uani 1 1 d .
C2 C 1.08743(18) 0.14150(13) 0.93447(17) 0.0205(4) Uani 1 1 d .
C3 C 0.94088(19) 0.01972(13) 0.77305(15) 0.0214(5) Uani 1 1 d .
C4 C 0.74506(17) 0.01221(14) 0.90985(19) 0.0241(5) Uani 1 1 d .
C10 C 1.27628(18) 0.27431(12) 1.29051(16) 0.0328(5) Uani 1 1 d .
H10A H 1.2066 0.2869 1.3206 0.039 Uiso 1 1 calc R
H10B H 1.3303 0.3208 1.3011 0.039 Uiso 1 1 calc R
C11 C 1.34567(18) 0.20577(12) 1.35273(16) 0.0347(5) Uani 1 1 d .
H11A H 1.4142 0.1925 1.3215 0.042 Uiso 1 1 calc R
H11B H 1.3805 0.2220 1.4289 0.042 Uiso 1 1 calc R
C12 C 1.14473(19) 0.32089(12) 1.12629(18) 0.0437(6) Uani 1 1 d .
H12A H 1.0746 0.3190 1.1574 0.065 Uiso 1 1 calc R
H12B H 1.1171 0.3131 1.0478 0.065 Uiso 1 1 calc R
H12C H 1.1847 0.3721 1.1415 0.065 Uiso 1 1 calc R
C13 C 1.33092(19) 0.25965(14) 1.12201(17) 0.0409(6) Uani 1 1 d .
H13A H 1.3879 0.2172 1.1520 0.061 Uiso 1 1 calc R
H13B H 1.3733 0.3102 1.1353 0.061 Uiso 1 1 calc R
H13C H 1.2987 0.2519 1.0438 0.061 Uiso 1 1 calc R
C14 C 1.3518(2) 0.07052(14) 1.39635(18) 0.0468(7) Uani 1 1 d .
H14A H 1.3031 0.0237 1.4005 0.070 Uiso 1 1 calc R
H14B H 1.4005 0.0844 1.4691 0.070 Uiso 1 1 calc R
H14C H 1.4060 0.0597 1.3497 0.070 Uiso 1 1 calc R
C15 C 1.18526(19) 0.14777(15) 1.41724(17) 0.0487(7) Uani 1 1 d .
H15A H 1.1427 0.0985 1.4223 0.073 Uiso 1 1 calc R
H15B H 1.1260 0.1881 1.3837 0.073 Uiso 1 1 calc R
H15C H 1.2295 0.1649 1.4900 0.073 Uiso 1 1 calc R
C20 C 1.31717(18) -0.01025(14) 0.66973(17) 0.0398(6) Uani 1 1 d .
H20A H 1.2537 0.0225 0.6217 0.048 Uiso 1 1 calc R
H20B H 1.3620 -0.0377 0.6238 0.048 Uiso 1 1 calc R
C21 C 1.40378(18) 0.04229(13) 0.74733(17) 0.0366(5) Uani 1 1 d .
H21A H 1.4660 0.0095 0.7968 0.044 Uiso 1 1 calc R
H21B H 1.4462 0.0763 0.7060 0.044 Uiso 1 1 calc R
C22 C 1.1598(2) -0.10671(15) 0.64121(19) 0.0560(7) Uani 1 1 d .
H22A H 1.1001 -0.0671 0.6059 0.084 Uiso 1 1 calc R
H22B H 1.1199 -0.1460 0.6764 0.084 Uiso 1 1 calc R
H22C H 1.1936 -0.1324 0.5869 0.084 Uiso 1 1 calc R
C23 C 1.2807(2) 0.15767(15) 0.74795(19) 0.0548(7) Uani 1 1 d .
H23A H 1.2456 0.1918 0.7938 0.082 Uiso 1 1 calc R
H23B H 1.2155 0.1374 0.6881 0.082 Uiso 1 1 calc R
H23C H 1.3384 0.1878 0.7188 0.082 Uiso 1 1 calc R
C24 C 1.3438(2) -0.12937(14) 0.7758(2) 0.0498(7) Uani 1 1 d .
H24A H 1.4103 -0.1052 0.8309 0.075 Uiso 1 1 calc R
H24B H 1.3770 -0.1560 0.7218 0.075 Uiso 1 1 calc R
H24C H 1.3016 -0.1676 0.8104 0.075 Uiso 1 1 calc R
C25 C 1.43553(19) 0.12234(15) 0.90516(19) 0.0525(7) Uani 1 1 d .
H25A H 1.4762 0.0784 0.9495 0.079 Uiso 1 1 calc R
H25B H 1.3965 0.1559 0.9486 0.079 Uiso 1 1 calc R
H25C H 1.4956 0.1531 0.8799 0.079 Uiso 1 1 calc R
H1A H 0.941(2) 0.1842(16) 1.0736(18) 0.073(8) Uiso 1 1 d .
H1B H 0.9069(19) 0.1296(13) 1.1478(19) 0.064(8) Uiso 1 1 d .
H1C H 0.814(2) 0.1496(13) 1.0476(16) 0.056(7) Uiso 1 1 d .
H2A H 1.1697(17) 0.1348(11) 0.9545(14) 0.030(6) Uiso 1 1 d .
H2B H 1.0773(17) 0.1916(13) 0.9695(16) 0.047(7) Uiso 1 1 d .
H2C H 1.0676(17) 0.1574(12) 0.8601(17) 0.044(6) Uiso 1 1 d .
H3A H 0.9849(17) 0.0553(12) 0.7388(15) 0.040(6) Uiso 1 1 d .
H3B H 0.9593(16) -0.0287(12) 0.7416(15) 0.038(6) Uiso 1 1 d .
H3C H 0.8589(19) 0.0319(11) 0.7319(15) 0.043(6) Uiso 1 1 d .
H4A H 0.711(2) -0.0387(16) 0.9059(19) 0.072(8) Uiso 1 1 d .
H4B H 0.711(2) 0.0304(15) 0.843(2) 0.080(10) Uiso 1 1 d .
H4C H 0.699(2) 0.0357(15) 0.952(2) 0.076(9) Uiso 1 1 d .

loop_
_atom_site_aniso_label
_atom_site_aniso_U_11
_atom_site_aniso_U_22
_atom_site_aniso_U_33
_atom_site_aniso_U_23
_atom_site_aniso_U_13
_atom_site_aniso_U_12
Mo1 0.01436(7) 0.01350(8) 0.01536(8) 0.00000(8) 0.00372(5) 0.00031(8)
Na1 0.0228(4) 0.0251(5) 0.0261(4) -0.0005(4) 0.0116(3) -0.0008(3)
Na2 0.0255(4) 0.0213(5) 0.0225(4) -0.0036(3) 0.0040(3) -0.0033(3)
N1 0.0340(10) 0.0278(12) 0.0394(11) -0.0062(9) 0.0211(9) -0.0043(8)
N2 0.0334(10) 0.0277(11) 0.0406(11) -0.0011(9) 0.0212(9) -0.0006(8)
N3 0.0279(10) 0.0260(11) 0.0288(10) -0.0043(8) 0.0035(8) -0.0007(7)
N4 0.0333(10) 0.0296(11) 0.0283(10) -0.0028(8) 0.0052(8) -0.0079(8)
C1 0.0266(12) 0.0186(12) 0.0242(12) -0.0027(10) 0.0110(9) 0.0026(9)
C2 0.0196(11) 0.0183(12) 0.0238(12) 0.0023(10) 0.0059(9) -0.0013(9)
C3 0.0237(11) 0.0212(12) 0.0192(11) 0.0000(9) 0.0052(9) 0.0005(9)
C4 0.0182(10) 0.0253(13) 0.0276(13) 0.0009(11) 0.0038(10) -0.0007(9)
C10 0.0395(13) 0.0262(14) 0.0320(12) -0.0081(10) 0.0080(10) -0.0078(10)
C11 0.0360(13) 0.0380(15) 0.0289(12) -0.0089(11) 0.0063(10) -0.0108(11)
C12 0.0457(14) 0.0235(14) 0.0541(16) -0.0078(12) -0.0009(12) 0.0057(11)
C13 0.0427(14) 0.0416(16) 0.0393(14) -0.0039(11) 0.0122(11) -0.0075(11)
C14 0.0486(15) 0.0443(17) 0.0374(14) 0.0043(12) -0.0070(12) -0.0009(12)
C15 0.0513(15) 0.0609(19) 0.0381(14) -0.0079(13) 0.0188(12) -0.0158(13)
C20 0.0416(13) 0.0441(16) 0.0415(14) -0.0008(12) 0.0249(11) 0.0026(11)
C21 0.0350(12) 0.0359(14) 0.0474(13) -0.0036(12) 0.0259(10) -0.0056(11)
C22 0.0524(16) 0.072(2) 0.0510(16) -0.0297(15) 0.0263(14) -0.0174(14)
C23 0.0703(17) 0.0393(17) 0.0714(19) 0.0180(14) 0.0481(15) 0.0121(13)
C24 0.0543(16) 0.0394(17) 0.0654(17) -0.0004(13) 0.0328(14) 0.0040(12)
C25 0.0415(14) 0.0543(19) 0.0691(18) -0.0263(14) 0.0277(14) -0.0144(12)

loop_
_atom_type_symbol
_atom_type_description
_atom_type_scat_dispersion_real
_atom_type_scat_dispersion_imag
_atom_type_scat_source
Mo Mo -1.6832 0.6857 'International Tables Vol C Tables 4.2.6.8 and 6.1.1.4'
Na Na 0.0362 0.0249 'International Tables Vol C Tables 4.2.6.8 and 6.1.1.4'
N N 0.0061 0.0033 'International Tables Vol C Tables 4.2.6.8 and 6.1.1.4'
C C 0.0033 0.0016 'International Tables Vol C Tables 4.2.6.8 and 6.1.1.4'
H H 0.0000 0.0000 'International Tables Vol C Tables 4.2.6.8 and 6.1.1.4'

loop_
_geom_angle_atom_site_label_1
_geom_angle_atom_site_label_2
_geom_angle_atom_site_label_3
_geom_angle
_geom_angle_site_symmetry_1
_geom_angle_site_symmetry_3
Mo1 Mo1 C2 107.38(5) 3_757 .
Mo1 Mo1 C3 107.01(6) 3_757 .
C2 Mo1 C3 83.93(8) . .
Mo1 Mo1 C1 107.45(6) 3_757 .
C2 Mo1 C1 84.74(8) . .
C3 Mo1 C1 145.52(8) . .
Mo1 Mo1 C4 107.62(6) 3_757 .
C2 Mo1 C4 144.99(8) . .
C3 Mo1 C4 86.20(8) . .
C1 Mo1 C4 84.68(8) . .
Mo1 Mo1 Na1 70.498(15) 3_757 .
C2 Mo1 Na1 57.81(6) . .
C3 Mo1 Na1 56.22(5) . .
C1 Mo1 Na1 137.57(6) . .
C4 Mo1 Na1 137.35(6) . .
Mo1 Mo1 Na2 70.329(15) 3_757 .
C2 Mo1 Na2 57.55(6) . .
C3 Mo1 Na2 136.10(5) . .
C1 Mo1 Na2 57.72(6) . .
C4 Mo1 Na2 137.34(6) . .
Na1 Mo1 Na2 83.706(18) . .
Mo1 Mo1 Na2 69.869(15) 3_757 3_757
C2 Mo1 Na2 137.57(6) . 3_757
C3 Mo1 Na2 58.70(6) . 3_757
C1 Mo1 Na2 137.42(6) . 3_757
C4 Mo1 Na2 58.16(6) . 3_757
Na1 Mo1 Na2 83.244(19) . 3_757
Na2 Mo1 Na2 140.198(10) . 3_757
Mo1 Mo1 Na1 69.729(15) 3_757 3_757
C2 Mo1 Na1 137.13(6) . 3_757
C3 Mo1 Na1 138.75(6) . 3_757
C1 Mo1 Na1 57.92(6) . 3_757
C4 Mo1 Na1 58.23(6) . 3_757
Na1 Mo1 Na1 140.227(10) . 3_757
Na2 Mo1 Na1 83.145(18) . 3_757
Na2 Mo1 Na1 83.309(19) 3_757 3_757
N2 Na1 N1 70.88(6) . .
N2 Na1 C3 123.22(6) . .
N1 Na1 C3 102.20(6) . .
N2 Na1 C2 88.94(6) . .
N1 Na1 C2 149.84(7) . .
C3 Na1 C2 69.81(7) . .
N2 Na1 C1 149.86(6) . 3_757
N1 Na1 C1 87.38(6) . 3_757
C3 Na1 C1 80.83(7) . 3_757
C2 Na1 C1 118.50(6) . 3_757
N2 Na1 C4 106.92(6) . 3_757
N1 Na1 C4 126.51(7) . 3_757
C3 Na1 C4 119.29(6) . 3_757
C2 Na1 C4 80.05(7) . 3_757
C1 Na1 C4 69.14(7) 3_757 3_757
N2 Na1 Mo1 134.21(5) . .
N1 Na1 Mo1 145.22(4) . .
C3 Na1 Mo1 46.16(4) . .
C2 Na1 Mo1 45.59(4) . .
C1 Na1 Mo1 74.98(4) 3_757 .
C4 Na1 Mo1 75.00(5) 3_757 .
N2 Na1 Mo1 149.46(5) . 3_757
N1 Na1 Mo1 132.99(5) . 3_757
C3 Na1 Mo1 75.48(5) . 3_757
C2 Na1 Mo1 74.65(4) . 3_757
C1 Na1 Mo1 45.62(4) 3_757 3_757
C4 Na1 Mo1 45.67(4) 3_757 3_757
Mo1 Na1 Mo1 39.773(10) . 3_757
N2 Na1 Na2 160.71(5) . 3_757
N1 Na1 Na2 99.43(4) . 3_757
C3 Na1 Na2 40.86(5) . 3_757
C2 Na1 Na2 92.62(4) . 3_757
C1 Na1 Na2 40.19(5) 3_757 3_757
C4 Na1 Na2 92.28(5) 3_757 3_757
Mo1 Na1 Na2 48.481(14) . 3_757
Mo1 Na1 Na2 48.280(14) 3_757 3_757
N2 Na1 Na2 103.29(4) . .
N1 Na1 Na2 164.89(5) . .
C3 Na1 Na2 92.65(5) . .
C2 Na1 Na2 39.71(5) . .
C1 Na1 Na2 92.34(5) 3_757 .
C4 Na1 Na2 40.56(5) 3_757 .
Mo1 Na1 Na2 48.156(14) . .
Mo1 Na1 Na2 48.293(14) 3_757 .
Na2 Na1 Na2 89.956(18) 3_757 .
N2 Na1 H2A 75.6(4) . .
N1 Na1 H2A 145.3(4) . .
C3 Na1 H2A 88.9(4) . .
C2 Na1 H2A 19.3(4) . .
C1 Na1 H2A 127.0(4) 3_757 .
C4 Na1 H2A 71.6(4) 3_757 .
Mo1 Na1 H2A 61.5(4) . .
Mo1 Na1 H2A 81.5(4) 3_757 .
Na2 Na1 H2A 109.8(4) 3_757 .
Na2 Na1 H2A 36.1(4) . .
N2 Na1 H3A 102.1(5) . .
N1 Na1 H3A 95.6(4) . .
C3 Na1 H3A 21.1(5) . .
C2 Na1 H3A 66.2(4) . .
C1 Na1 H3A 100.5(5) 3_757 .
C4 Na1 H3A 134.5(5) 3_757 .
Mo1 Na1 H3A 59.7(5) . .
Mo1 Na1 H3A 94.6(5) 3_757 .
Na2 Na1 H3A 61.4(5) 3_757 .
Na2 Na1 H3A 99.3(4) . .
H2A Na1 H3A 83.0(6) . .
N2 Na1 H3B 125.9(4) . .
N1 Na1 H3B 84.0(5) . .
C3 Na1 H3B 20.8(4) . .
C2 Na1 H3B 90.6(5) . .
C1 Na1 H3B 69.7(4) 3_757 .
C4 Na1 H3B 126.2(4) 3_757 .
Mo1 Na1 H3B 61.9(4) . .
Mo1 Na1 H3B 80.6(4) 3_757 .
Na2 Na1 H3B 34.9(4) 3_757 .
Na2 Na1 H3B 110.1(4) . .
H2A Na1 H3B 109.7(6) . .
H3A Na1 H3B 32.6(6) . .
N4 Na2 N3 71.22(6) . .
N4 Na2 C2 154.51(6) . .
N3 Na2 C2 86.96(6) . .
N4 Na2 C1 127.81(6) . .
N3 Na2 C1 105.13(6) . .
C2 Na2 C1 69.71(6) . .
N4 Na2 C4 101.31(6) . 3_757
N3 Na2 C4 125.41(6) . 3_757
C2 Na2 C4 80.33(7) . 3_757
C1 Na2 C4 118.98(6) . 3_757
N4 Na2 C3 85.55(6) . 3_757
N3 Na2 C3 153.79(6) . 3_757
C2 Na2 C3 118.22(6) . 3_757
C1 Na2 C3 79.31(7) . 3_757
C4 Na2 C3 69.98(7) 3_757 3_757
N4 Na2 Mo1 159.63(5) . .
N3 Na2 Mo1 127.50(4) . .
C2 Na2 Mo1 45.63(4) . .
C1 Na2 Mo1 45.88(4) . .
C4 Na2 Mo1 75.07(5) 3_757 .
C3 Na2 Mo1 74.34(4) 3_757 .
N4 Na2 Mo1 124.47(5) . 3_757
N3 Na2 Mo1 160.65(5) . 3_757
C2 Na2 Mo1 74.86(5) . 3_757
C1 Na2 Mo1 75.05(5) . 3_757
C4 Na2 Mo1 45.76(4) 3_757 3_757
C3 Na2 Mo1 45.53(4) 3_757 3_757
Mo1 Na2 Mo1 39.802(10) . 3_757
N4 Na2 Na1 112.54(4) . 3_757
N3 Na2 Na1 141.42(4) . 3_757
C2 Na2 Na1 92.70(4) . 3_757
C1 Na2 Na1 40.51(5) . 3_757
C4 Na2 Na1 92.35(5) 3_757 3_757
C3 Na2 Na1 39.02(4) 3_757 3_757
Mo1 Na2 Na1 48.575(14) . 3_757
Mo1 Na2 Na1 48.275(14) 3_757 3_757
N4 Na2 Na1 138.24(5) . .
N3 Na2 Na1 112.71(4) . .
C2 Na2 Na1 39.88(5) . .
C1 Na2 Na1 92.42(5) . .
C4 Na2 Na1 40.67(5) 3_757 .
C3 Na2 Na1 92.62(5) 3_757 .
Mo1 Na2 Na1 48.138(13) . .
Mo1 Na2 Na1 48.399(14) 3_757 .
Na1 Na2 Na1 90.044(19) 3_757 .
N4 Na2 H1A 123.5(5) . .
N3 Na2 H1A 84.4(6) . .
C2 Na2 H1A 65.0(5) . .
C1 Na2 H1A 20.9(6) . .
C4 Na2 H1A 133.4(6) 3_757 .
C3 Na2 H1A 99.2(6) 3_757 .
Mo1 Na2 H1A 58.5(6) . .
Mo1 Na2 H1A 93.6(6) 3_757 .
Na1 Na2 H1A 61.0(6) 3_757 .
Na1 Na2 H1A 98.0(5) . .
N4 Na2 H2A 138.3(4) . .
N3 Na2 H2A 81.9(4) . .
C2 Na2 H2A 19.5(4) . .
C1 Na2 H2A 89.2(4) . .
C4 Na2 H2A 69.0(4) 3_757 .
C3 Na2 H2A 124.3(4) 3_757 .
Mo1 Na2 H2A 59.8(4) . .
Mo1 Na2 H2A 78.8(4) 3_757 .
Na1 Na2 H2A 108.4(4) 3_757 .
Na1 Na2 H2A 33.1(4) . .
H1A Na2 H2A 83.4(7) . .
N4 Na2 H2B 140.9(5) . .
N3 Na2 H2B 69.7(5) . .
C2 Na2 H2B 21.2(5) . .
C1 Na2 H2B 65.0(4) . .
C4 Na2 H2B 100.4(5) 3_757 .
C3 Na2 H2B 132.6(5) 3_757 .
Mo1 Na2 H2B 58.6(5) . .
Mo1 Na2 H2B 93.7(5) 3_757 .
Na1 Na2 H2B 98.6(4) 3_757 .
Na1 Na2 H2B 60.6(5) . .
H1A Na2 H2B 53.1(7) . .
H2A Na2 H2B 32.8(6) . .
C24 N1 C20 111.45(16) . .
C24 N1 C22 108.14(19) . .
C20 N1 C22 109.10(17) . .
C24 N1 Na1 109.52(13) . .
C20 N1 Na1 106.14(12) . .
C22 N1 Na1 112.53(12) . .
C25 N2 C23 109.5(2) . .
C25 N2 C21 108.96(15) . .
C23 N2 C21 110.80(17) . .
C25 N2 Na1 112.72(13) . .
C23 N2 Na1 106.95(13) . .
C21 N2 Na1 107.88(12) . .
C12 N3 C13 108.81(17) . .
C12 N3 C10 108.70(17) . .
C13 N3 C10 110.37(15) . .
C12 N3 Na2 115.43(12) . .
C13 N3 Na2 106.14(12) . .
C10 N3 Na2 107.34(12) . .
C14 N4 C11 108.25(16) . .
C14 N4 C15 108.99(18) . .
C11 N4 C15 110.49(17) . .
C14 N4 Na2 115.26(13) . .
C11 N4 Na2 106.83(12) . .
C15 N4 Na2 106.99(12) . .
Mo1 C1 Na2 76.40(6) . .
Mo1 C1 Na1 76.46(6) . 3_757
Na2 C1 Na1 99.30(7) . 3_757
Mo1 C1 H1A 111.3(14) . .
Na2 C1 H1A 67.9(13) . .
Na1 C1 H1A 161.8(14) 3_757 .
Mo1 C1 H1B 129.0(14) . .
Na2 C1 H1B 76.9(13) . .
Na1 C1 H1B 66.0(14) 3_757 .
H1A C1 H1B 97.6(18) . .
Mo1 C1 H1C 111.4(13) . .
Na2 C1 H1C 170.6(14) . .
Na1 C1 H1C 87.9(13) 3_757 .
H1A C1 H1C 103.6(18) . .
H1B C1 H1C 100.9(18) . .
Mo1 C2 Na2 76.82(6) . .
Mo1 C2 Na1 76.59(6) . .
Na2 C2 Na1 100.41(7) . .
Mo1 C2 H2A 124.1(12) . .
Na2 C2 H2A 75.2(11) . .
Na1 C2 H2A 62.4(12) . .
Mo1 C2 H2B 113.5(12) . .
Na2 C2 H2B 72.1(12) . .
Na1 C2 H2B 164.6(11) . .
H2A C2 H2B 102.3(15) . .
Mo1 C2 H2C 107.9(12) . .
Na2 C2 H2C 172.5(13) . .
Na1 C2 H2C 86.5(13) . .
H2A C2 H2C 106.0(16) . .
H2B C2 H2C 100.4(17) . .
Mo1 C3 Na1 77.62(6) . .
Mo1 C3 Na2 75.78(6) . 3_757
Na1 C3 Na2 100.12(7) . 3_757
Mo1 C3 H3A 115.7(12) . .
Na1 C3 H3A 70.8(11) . .
Na2 C3 H3A 162.1(12) 3_757 .
Mo1 C3 H3B 128.6(12) . .
Na1 C3 H3B 79.6(11) . .
Na2 C3 H3B 63.8(12) 3_757 .
H3A C3 H3B 98.9(16) . .
Mo1 C3 H3C 106.5(12) . .
Na1 C3 H3C 170.0(12) . .
Na2 C3 H3C 89.8(12) 3_757 .
H3A C3 H3C 99.3(15) . .
H3B C3 H3C 103.8(15) . .
Mo1 C4 Na2 76.08(6) . 3_757
Mo1 C4 Na1 76.10(6) . 3_757
Na2 C4 Na1 98.77(8) 3_757 3_757
Mo1 C4 H4A 127.7(14) . .
Na2 C4 H4A 57.6(14) 3_757 .
Na1 C4 H4A 87.6(14) 3_757 .
Mo1 C4 H4B 106.8(16) . .
Na2 C4 H4B 96.5(16) 3_757 .
Na1 C4 H4B 164.7(17) 3_757 .
H4A C4 H4B 102(2) . .
Mo1 C4 H4C 115.6(15) . .
Na2 C4 H4C 151.3(16) 3_757 .
Na1 C4 H4C 62.1(14) 3_757 .
H4A C4 H4C 98.3(19) . .
H4B C4 H4C 104(2) . .
N3 C10 C11 113.35(17) . .
N3 C10 H10A 108.9 . .
C11 C10 H10A 108.9 . .
N3 C10 H10B 108.9 . .
C11 C10 H10B 108.9 . .
H10A C10 H10B 107.7 . .
N4 C11 C10 113.67(16) . .
N4 C11 H11A 108.8 . .
C10 C11 H11A 108.8 . .
N4 C11 H11B 108.8 . .
C10 C11 H11B 108.8 . .
H11A C11 H11B 107.7 . .
N3 C12 H12A 109.5 . .
N3 C12 H12B 109.5 . .
H12A C12 H12B 109.5 . .
N3 C12 H12C 109.5 . .
H12A C12 H12C 109.5 . .
H12B C12 H12C 109.5 . .
N3 C13 H13A 109.5 . .
N3 C13 H13B 109.5 . .
H13A C13 H13B 109.5 . .
N3 C13 H13C 109.5 . .
H13A C13 H13C 109.5 . .
H13B C13 H13C 109.5 . .
N4 C14 H14A 109.5 . .
N4 C14 H14B 109.5 . .
H14A C14 H14B 109.5 . .
N4 C14 H14C 109.5 . .
H14A C14 H14C 109.5 . .
H14B C14 H14C 109.5 . .
N4 C15 H15A 109.5 . .
N4 C15 H15B 109.5 . .
H15A C15 H15B 109.5 . .
N4 C15 H15C 109.5 . .
H15A C15 H15C 109.5 . .
H15B C15 H15C 109.5 . .
N1 C20 C21 113.63(17) . .
N1 C20 H20A 108.8 . .
C21 C20 H20A 108.8 . .
N1 C20 H20B 108.8 . .
C21 C20 H20B 108.8 . .
H20A C20 H20B 107.7 . .
N2 C21 C20 113.35(16) . .
N2 C21 H21A 108.9 . .
C20 C21 H21A 108.9 . .
N2 C21 H21B 108.9 . .
C20 C21 H21B 108.9 . .
H21A C21 H21B 107.7 . .
N1 C22 H22A 109.5 . .
N1 C22 H22B 109.5 . .
H22A C22 H22B 109.5 . .
N1 C22 H22C 109.5 . .
H22A C22 H22C 109.5 . .
H22B C22 H22C 109.5 . .
N2 C23 H23A 109.5 . .
N2 C23 H23B 109.5 . .
H23A C23 H23B 109.5 . .
N2 C23 H23C 109.5 . .
H23A C23 H23C 109.5 . .
H23B C23 H23C 109.5 . .
N1 C24 H24A 109.5 . .
N1 C24 H24B 109.5 . .
H24A C24 H24B 109.5 . .
N1 C24 H24C 109.5 . .
H24A C24 H24C 109.5 . .
H24B C24 H24C 109.5 . .
N2 C25 H25A 109.5 . .
N2 C25 H25B 109.5 . .
H25A C25 H25B 109.5 . .
N2 C25 H25C 109.5 . .
H25A C25 H25C 109.5 . .
H25B C25 H25C 109.5 . .

loop_
_geom_bond_atom_site_label_1
_geom_bond_atom_site_label_2
_geom_bond_distance
_geom_bond_site_symmetry_2
Mo1 Mo1 2.1403(3) 3_757
Mo1 C2 2.3047(19) .
Mo1 C3 2.3176(19) .
Mo1 C1 2.318(2) .
Mo1 C4 2.3238(19) .
Mo1 Na1 3.1383(7) .
Mo1 Na2 3.1392(7) .
Mo1 Na2 3.1483(7) 3_757
Mo1 Na1 3.1535(7) 3_757
Na1 N2 2.6129(17) .
Na1 N1 2.6137(17) .
Na1 C3 2.671(2) .
Na1 C2 2.730(2) .
Na1 C1 2.748(2) 3_757
Na1 C4 2.762(2) 3_757
Na1 Mo1 3.1535(7) 3_757
Na1 Na2 4.1757(10) 3_757
Na1 Na2 4.1884(10) .
Na1 H2A 2.446(19) .
Na1 H3A 2.523(18) .
Na1 H3B 2.671(18) .
Na2 N4 2.6051(17) .
Na2 N3 2.6094(18) .
Na2 C2 2.721(2) .
Na2 C1 2.731(2) .
Na2 C4 2.756(2) 3_757
Na2 C3 2.775(2) 3_757
Na2 Mo1 3.1483(7) 3_757
Na2 Na1 4.1757(10) 3_757
Na2 H1A 2.53(2) .
Na2 H2A 2.639(18) .
Na2 H2B 2.59(2) .
N1 C24 1.461(3) .
N1 C20 1.462(3) .
N1 C22 1.468(2) .
N2 C25 1.455(2) .
N2 C23 1.460(3) .
N2 C21 1.473(2) .
N3 C12 1.458(2) .
N3 C13 1.462(2) .
N3 C10 1.466(2) .
N4 C14 1.460(3) .
N4 C11 1.461(2) .
N4 C15 1.462(2) .
C1 Na1 2.748(2) 3_757
C1 H1A 0.98(3) .
C1 H1B 0.96(2) .
C1 H1C 0.96(2) .
C2 H2A 0.912(18) .
C2 H2B 0.98(2) .
C2 H2C 0.96(2) .
C3 Na2 2.775(2) 3_757
C3 H3A 0.96(2) .
C3 H3B 0.96(2) .
C3 H3C 0.97(2) .
C4 Na2 2.756(2) 3_757
C4 Na1 2.762(2) 3_757
C4 H4A 0.94(3) .
C4 H4B 0.90(3) .
C4 H4C 0.94(3) .
C10 C11 1.514(3) .
C10 H10A 0.9900 .
C10 H10B 0.9900 .
C11 H11A 0.9900 .
C11 H11B 0.9900 .
C12 H12A 0.9800 .
C12 H12B 0.9800 .
C12 H12C 0.9800 .
C13 H13A 0.9800 .
C13 H13B 0.9800 .
C13 H13C 0.9800 .
C14 H14A 0.9800 .
C14 H14B 0.9800 .
C14 H14C 0.9800 .
C15 H15A 0.9800 .
C15 H15B 0.9800 .
C15 H15C 0.9800 .
C20 C21 1.499(3) .
C20 H20A 0.9900 .
C20 H20B 0.9900 .
C21 H21A 0.9900 .
C21 H21B 0.9900 .
C22 H22A 0.9800 .
C22 H22B 0.9800 .
C22 H22C 0.9800 .
C23 H23A 0.9800 .
C23 H23B 0.9800 .
C23 H23C 0.9800 .
C24 H24A 0.9800 .
C24 H24B 0.9800 .
C24 H24C 0.9800 .
C25 H25A 0.9800 .
C25 H25B 0.9800 .
C25 H25C 0.9800 .

loop_
_geom_torsion_atom_site_label_1
_geom_torsion_atom_site_label_2
_geom_torsion_atom_site_label_3
_geom_torsion_atom_site_label_4
_geom_torsion
_geom_torsion_site_symmetry_1
_geom_torsion_site_symmetry_4
Mo1 Mo1 Na1 N2 -135.19(7) 3_757 .
C2 Mo1 Na1 N2 -8.50(9) . .
C3 Mo1 Na1 N2 97.21(9) . .
C1 Mo1 Na1 N2 -40.37(11) . .
C4 Mo1 Na1 N2 129.68(11) . .
Na2 Mo1 Na1 N2 -63.86(6) . .
Na2 Mo1 Na1 N2 153.82(7) 3_757 .
Na1 Mo1 Na1 N2 -135.19(7) 3_757 .
Mo1 Mo1 Na1 N1 97.96(8) 3_757 .
C2 Mo1 Na1 N1 -135.35(11) . .
C3 Mo1 Na1 N1 -29.65(10) . .
C1 Mo1 Na1 N1 -167.22(11) . .
C4 Mo1 Na1 N1 2.82(13) . .
Na2 Mo1 Na1 N1 169.29(8) . .
Na2 Mo1 Na1 N1 26.97(8) 3_757 .
Na1 Mo1 Na1 N1 97.96(8) 3_757 .
Mo1 Mo1 Na1 C3 127.61(7) 3_757 .
C2 Mo1 Na1 C3 -105.71(9) . .
C1 Mo1 Na1 C3 -137.58(11) . .
C4 Mo1 Na1 C3 32.47(11) . .
Na2 Mo1 Na1 C3 -161.07(7) . .
Na2 Mo1 Na1 C3 56.62(7) 3_757 .
Na1 Mo1 Na1 C3 127.61(7) 3_757 .
Mo1 Mo1 Na1 C2 -126.68(6) 3_757 .
C3 Mo1 Na1 C2 105.71(9) . .
C1 Mo1 Na1 C2 -31.87(10) . .
C4 Mo1 Na1 C2 138.18(11) . .
Na2 Mo1 Na1 C2 -55.36(6) . .
Na2 Mo1 Na1 C2 162.32(6) 3_757 .
Na1 Mo1 Na1 C2 -126.68(6) 3_757 .
Mo1 Mo1 Na1 C1 35.95(5) 3_757 3_757
C2 Mo1 Na1 C1 162.64(8) . 3_757
C3 Mo1 Na1 C1 -91.65(8) . 3_757
C1 Mo1 Na1 C1 130.77(6) . 3_757
C4 Mo1 Na1 C1 -59.18(10) . 3_757
Na2 Mo1 Na1 C1 107.28(5) . 3_757
Na2 Mo1 Na1 C1 -35.04(5) 3_757 3_757
Na1 Mo1 Na1 C1 35.95(5) 3_757 3_757
Mo1 Mo1 Na1 C4 -36.00(5) 3_757 3_757
C2 Mo1 Na1 C4 90.69(8) . 3_757
C3 Mo1 Na1 C4 -163.61(9) . 3_757
C1 Mo1 Na1 C4 58.82(10) . 3_757
C4 Mo1 Na1 C4 -131.14(6) . 3_757
Na2 Mo1 Na1 C4 35.33(6) . 3_757
Na2 Mo1 Na1 C4 -106.99(6) 3_757 3_757
Na1 Mo1 Na1 C4 -36.00(5) 3_757 3_757
C2 Mo1 Na1 Mo1 126.68(6) . 3_757
C3 Mo1 Na1 Mo1 -127.61(7) . 3_757
C1 Mo1 Na1 Mo1 94.82(8) . 3_757
C4 Mo1 Na1 Mo1 -95.14(9) . 3_757
Na2 Mo1 Na1 Mo1 71.325(16) . 3_757
Na2 Mo1 Na1 Mo1 -70.991(16) 3_757 3_757
Na1 Mo1 Na1 Mo1 0.0 3_757 3_757
Mo1 Mo1 Na1 Na2 70.991(16) 3_757 3_757
C2 Mo1 Na1 Na2 -162.32(6) . 3_757
C3 Mo1 Na1 Na2 -56.62(7) . 3_757
C1 Mo1 Na1 Na2 165.81(8) . 3_757
C4 Mo1 Na1 Na2 -24.15(9) . 3_757
Na2 Mo1 Na1 Na2 142.316(10) . 3_757
Na1 Mo1 Na1 Na2 70.991(16) 3_757 3_757
Mo1 Mo1 Na1 Na2 -71.325(16) 3_757 .
C2 Mo1 Na1 Na2 55.36(6) . .
C3 Mo1 Na1 Na2 161.07(7) . .
C1 Mo1 Na1 Na2 23.49(8) . .
C4 Mo1 Na1 Na2 -166.46(9) . .
Na2 Mo1 Na1 Na2 -142.316(10) 3_757 .
Na1 Mo1 Na1 Na2 -71.325(16) 3_757 .
Mo1 Mo1 Na2 N4 -46.16(14) 3_757 .
C2 Mo1 Na2 N4 -173.27(16) . .
C3 Mo1 Na2 N4 -140.55(15) . .
C1 Mo1 Na2 N4 80.88(15) . .
C4 Mo1 Na2 N4 48.80(17) . .
Na1 Mo1 Na2 N4 -117.66(14) . .
Na2 Mo1 Na2 N4 -46.16(14) 3_757 .
Na1 Mo1 Na2 N4 24.72(14) 3_757 .
Mo1 Mo1 Na2 N3 159.55(6) 3_757 .
C2 Mo1 Na2 N3 32.45(8) . .
C3 Mo1 Na2 N3 65.17(10) . .
C1 Mo1 Na2 N3 -73.40(8) . .
C4 Mo1 Na2 N3 -105.49(10) . .
Na1 Mo1 Na2 N3 88.05(5) . .
Na2 Mo1 Na2 N3 159.55(6) 3_757 .
Na1 Mo1 Na2 N3 -129.57(6) 3_757 .
Mo1 Mo1 Na2 C2 127.11(7) 3_757 .
C3 Mo1 Na2 C2 32.72(11) . .
C1 Mo1 Na2 C2 -105.85(9) . .
C4 Mo1 Na2 C2 -137.93(11) . .
Na1 Mo1 Na2 C2 55.60(7) . .
Na2 Mo1 Na2 C2 127.11(7) 3_757 .
Na1 Mo1 Na2 C2 -162.02(7) 3_757 .
Mo1 Mo1 Na2 C1 -127.04(7) 3_757 .
C2 Mo1 Na2 C1 105.85(9) . .
C3 Mo1 Na2 C1 138.57(10) . .
C4 Mo1 Na2 C1 -32.08(11) . .
Na1 Mo1 Na2 C1 161.45(7) . .
Na2 Mo1 Na2 C1 -127.04(7) 3_757 .
Na1 Mo1 Na2 C1 -56.17(7) 3_757 .
Mo1 Mo1 Na2 C4 36.10(5) 3_757 3_757
C2 Mo1 Na2 C4 -91.01(8) . 3_757
C3 Mo1 Na2 C4 -58.29(10) . 3_757
C1 Mo1 Na2 C4 163.14(8) . 3_757
C4 Mo1 Na2 C4 131.06(6) . 3_757
Na1 Mo1 Na2 C4 -35.41(5) . 3_757
Na2 Mo1 Na2 C4 36.10(5) 3_757 3_757
Na1 Mo1 Na2 C4 106.97(5) 3_757 3_757
Mo1 Mo1 Na2 C3 -36.85(5) 3_757 3_757
C2 Mo1 Na2 C3 -163.95(8) . 3_757
C3 Mo1 Na2 C3 -131.23(6) . 3_757
C1 Mo1 Na2 C3 90.20(8) . 3_757
C4 Mo1 Na2 C3 58.11(10) . 3_757
Na1 Mo1 Na2 C3 -108.35(5) . 3_757
Na2 Mo1 Na2 C3 -36.85(5) 3_757 3_757
Na1 Mo1 Na2 C3 34.03(5) 3_757 3_757
C2 Mo1 Na2 Mo1 -127.11(7) . 3_757
C3 Mo1 Na2 Mo1 -94.39(8) . 3_757
C1 Mo1 Na2 Mo1 127.04(7) . 3_757
C4 Mo1 Na2 Mo1 94.96(9) . 3_757
Na1 Mo1 Na2 Mo1 -71.503(16) . 3_757
Na2 Mo1 Na2 Mo1 0.0 3_757 3_757
Na1 Mo1 Na2 Mo1 70.877(16) 3_757 3_757
Mo1 Mo1 Na2 Na1 -70.877(16) 3_757 3_757
C2 Mo1 Na2 Na1 162.02(7) . 3_757
C3 Mo1 Na2 Na1 -165.26(8) . 3_757
C1 Mo1 Na2 Na1 56.17(7) . 3_757
C4 Mo1 Na2 Na1 24.08(9) . 3_757
Na1 Mo1 Na2 Na1 -142.379(10) . 3_757
Na2 Mo1 Na2 Na1 -70.877(16) 3_757 3_757
Mo1 Mo1 Na2 Na1 71.503(16) 3_757 .
C2 Mo1 Na2 Na1 -55.60(7) . .
C3 Mo1 Na2 Na1 -22.88(8) . .
C1 Mo1 Na2 Na1 -161.45(7) . .
C4 Mo1 Na2 Na1 166.46(9) . .
Na2 Mo1 Na2 Na1 71.503(16) 3_757 .
Na1 Mo1 Na2 Na1 142.379(10) 3_757 .
N2 Na1 Na2 N4 -68.96(8) . .
N1 Na1 Na2 N4 -3.6(2) . .
C3 Na1 Na2 N4 165.98(8) . .
C2 Na1 Na2 N4 -140.64(10) . .
C1 Na1 Na2 N4 85.06(8) 3_757 .
C4 Na1 Na2 N4 31.63(9) 3_757 .
Mo1 Na1 Na2 N4 152.43(7) . .
Mo1 Na1 Na2 N4 98.16(7) 3_757 .
Na2 Na1 Na2 N4 125.19(7) 3_757 .
N2 Na1 Na2 N3 17.88(6) . .
N1 Na1 Na2 N3 83.28(18) . .
C3 Na1 Na2 N3 -107.18(6) . .
C2 Na1 Na2 N3 -53.80(8) . .
C1 Na1 Na2 N3 171.90(6) 3_757 .
C4 Na1 Na2 N3 118.47(8) 3_757 .
Mo1 Na1 Na2 N3 -120.73(5) . .
Mo1 Na1 Na2 N3 -175.00(5) 3_757 .
Na2 Na1 Na2 N3 -147.97(5) 3_757 .
N2 Na1 Na2 C2 71.68(8) . .
N1 Na1 Na2 C2 137.09(19) . .
C3 Na1 Na2 C2 -53.38(8) . .
C1 Na1 Na2 C2 -134.29(8) 3_757 .
C4 Na1 Na2 C2 172.27(10) 3_757 .
Mo1 Na1 Na2 C2 -66.92(6) . .
Mo1 Na1 Na2 C2 -121.20(7) 3_757 .
Na2 Na1 Na2 C2 -94.16(7) 3_757 .
N2 Na1 Na2 C1 125.40(6) . .
N1 Na1 Na2 C1 -169.20(18) . .
C3 Na1 Na2 C1 0.34(7) . .
C2 Na1 Na2 C1 53.71(8) . .
C1 Na1 Na2 C1 -80.58(7) 3_757 .
C4 Na1 Na2 C1 -134.01(9) 3_757 .
Mo1 Na1 Na2 C1 -13.21(5) . .
Mo1 Na1 Na2 C1 -67.49(5) 3_757 .
Na2 Na1 Na2 C1 -40.45(5) 3_757 .
N2 Na1 Na2 C4 -100.59(8) . 3_757
N1 Na1 Na2 C4 -35.19(19) . 3_757
C3 Na1 Na2 C4 134.35(9) . 3_757
C2 Na1 Na2 C4 -172.27(10) . 3_757
C1 Na1 Na2 C4 53.43(8) 3_757 3_757
Mo1 Na1 Na2 C4 120.80(7) . 3_757
Mo1 Na1 Na2 C4 66.53(7) 3_757 3_757
Na2 Na1 Na2 C4 93.56(7) 3_757 3_757
N2 Na1 Na2 C3 -155.20(6) . 3_757
N1 Na1 Na2 C3 -89.80(18) . 3_757
C3 Na1 Na2 C3 79.74(7) . 3_757
C2 Na1 Na2 C3 133.11(8) . 3_757
C1 Na1 Na2 C3 -1.18(6) 3_757 3_757
C4 Na1 Na2 C3 -54.61(8) 3_757 3_757
Mo1 Na1 Na2 C3 66.19(5) . 3_757
Mo1 Na1 Na2 C3 11.92(4) 3_757 3_757
Na2 Na1 Na2 C3 38.95(4) 3_757 3_757
N2 Na1 Na2 Mo1 138.61(5) . .
N1 Na1 Na2 Mo1 -155.99(18) . .
C3 Na1 Na2 Mo1 13.55(5) . .
C2 Na1 Na2 Mo1 66.92(6) . .
C1 Na1 Na2 Mo1 -67.37(5) 3_757 .
C4 Na1 Na2 Mo1 -120.80(7) 3_757 .
Mo1 Na1 Na2 Mo1 -54.274(13) 3_757 .
Na2 Na1 Na2 Mo1 -27.239(7) 3_757 .
N2 Na1 Na2 Mo1 -167.12(5) . 3_757
N1 Na1 Na2 Mo1 -101.72(18) . 3_757
C3 Na1 Na2 Mo1 67.82(5) . 3_757
C2 Na1 Na2 Mo1 121.20(7) . 3_757
C1 Na1 Na2 Mo1 -13.10(5) 3_757 3_757
C4 Na1 Na2 Mo1 -66.53(7) 3_757 3_757
Mo1 Na1 Na2 Mo1 54.274(13) . 3_757
Na2 Na1 Na2 Mo1 27.035(7) 3_757 3_757
N2 Na1 Na2 Na1 165.85(5) . 3_757
N1 Na1 Na2 Na1 -128.75(18) . 3_757
C3 Na1 Na2 Na1 40.79(5) . 3_757
C2 Na1 Na2 Na1 94.16(7) . 3_757
C1 Na1 Na2 Na1 -40.13(5) 3_757 3_757
C4 Na1 Na2 Na1 -93.56(7) 3_757 3_757
Mo1 Na1 Na2 Na1 27.239(7) . 3_757
Mo1 Na1 Na2 Na1 -27.035(7) 3_757 3_757
Na2 Na1 Na2 Na1 0.0 3_757 3_757
N2 Na1 N1 C24 102.06(14) . .
C3 Na1 N1 C24 -136.72(14) . .
C2 Na1 N1 C24 152.59(14) . .
C1 Na1 N1 C24 -56.69(14) 3_757 .
C4 Na1 N1 C24 4.79(16) 3_757 .
Mo1 Na1 N1 C24 -115.31(14) . .
Mo1 Na1 N1 C24 -55.30(15) 3_757 .
Na2 Na1 N1 C24 -95.18(13) 3_757 .
Na2 Na1 N1 C24 32.6(3) . .
N2 Na1 N1 C20 -18.37(12) . .
C3 Na1 N1 C20 102.85(13) . .
C2 Na1 N1 C20 32.16(19) . .
C1 Na1 N1 C20 -177.12(13) 3_757 .
C4 Na1 N1 C20 -115.64(13) 3_757 .
Mo1 Na1 N1 C20 124.26(12) . .
Mo1 Na1 N1 C20 -175.73(10) 3_757 .
Na2 Na1 N1 C20 144.39(12) 3_757 .
Na2 Na1 N1 C20 -87.8(2) . .
N2 Na1 N1 C22 -137.63(16) . .
C3 Na1 N1 C22 -16.41(16) . .
C2 Na1 N1 C22 -87.10(19) . .
C1 Na1 N1 C22 63.62(16) 3_757 .
C4 Na1 N1 C22 125.10(15) 3_757 .
Mo1 Na1 N1 C22 5.0(2) . .
Mo1 Na1 N1 C22 65.01(17) 3_757 .
Na2 Na1 N1 C22 25.13(15) 3_757 .
Na2 Na1 N1 C22 152.89(16) . .
N1 Na1 N2 C25 -131.22(15) . .
C3 Na1 N2 C25 136.47(14) . .
C2 Na1 N2 C25 71.60(14) . .
C1 Na1 N2 C25 -85.10(19) 3_757 .
C4 Na1 N2 C25 -7.66(15) 3_757 .
Mo1 Na1 N2 C25 77.67(15) . .
Mo1 Na1 N2 C25 15.14(19) 3_757 .
Na2 Na1 N2 C25 166.52(13) 3_757 .
Na2 Na1 N2 C25 34.26(14) . .
N1 Na1 N2 C23 108.37(15) . .
C3 Na1 N2 C23 16.06(17) . .
C2 Na1 N2 C23 -48.81(15) . .
C1 Na1 N2 C23 154.48(15) 3_757 .
C4 Na1 N2 C23 -128.07(15) 3_757 .
Mo1 Na1 N2 C23 -42.75(16) . .
Mo1 Na1 N2 C23 -105.27(15) 3_757 .
Na2 Na1 N2 C23 46.1(2) 3_757 .
Na2 Na1 N2 C23 -86.15(14) . .
N1 Na1 N2 C21 -10.87(12) . .
C3 Na1 N2 C21 -103.19(14) . .
C2 Na1 N2 C21 -168.05(13) . .
C1 Na1 N2 C21 35.2(2) 3_757 .
C4 Na1 N2 C21 112.68(13) 3_757 .
Mo1 Na1 N2 C21 -161.99(11) . .
Mo1 Na1 N2 C21 135.49(12) 3_757 .
Na2 Na1 N2 C21 -73.1(2) 3_757 .
Na2 Na1 N2 C21 154.60(12) . .
N4 Na2 N3 C12 -134.85(15) . .
C2 Na2 N3 C12 58.56(15) . .
C1 Na2 N3 C12 -9.48(16) . .
C4 Na2 N3 C12 134.43(14) 3_757 .
C3 Na2 N3 C12 -106.04(19) 3_757 .
Mo1 Na2 N3 C12 35.98(16) . .
Mo1 Na2 N3 C12 78.4(2) 3_757 .
Na1 Na2 N3 C12 -31.97(18) 3_757 .
Na1 Na2 N3 C12 89.77(14) . .
N4 Na2 N3 C13 104.54(13) . .
C2 Na2 N3 C13 -62.05(13) . .
C1 Na2 N3 C13 -130.09(12) . .
C4 Na2 N3 C13 13.82(15) 3_757 .
C3 Na2 N3 C13 133.35(16) 3_757 .
Mo1 Na2 N3 C13 -84.64(12) . .
Mo1 Na2 N3 C13 -42.2(2) 3_757 .
Na1 Na2 N3 C13 -152.58(10) 3_757 .
Na1 Na2 N3 C13 -30.84(13) . .
N4 Na2 N3 C10 -13.49(12) . .
C2 Na2 N3 C10 179.92(13) . .
C1 Na2 N3 C10 111.88(12) . .
C4 Na2 N3 C10 -104.21(13) 3_757 .
C3 Na2 N3 C10 15.3(2) 3_757 .
Mo1 Na2 N3 C10 157.33(10) . .
Mo1 Na2 N3 C10 -160.22(12) 3_757 .
Na1 Na2 N3 C10 89.39(13) 3_757 .
Na1 Na2 N3 C10 -148.88(11) . .
N3 Na2 N4 C14 -136.20(15) . .
C2 Na2 N4 C14 -103.6(2) . .
C1 Na2 N4 C14 128.91(14) . .
C4 Na2 N4 C14 -12.41(15) 3_757 .
C3 Na2 N4 C14 56.13(15) 3_757 .
Mo1 Na2 N4 C14 65.1(2) . .
Mo1 Na2 N4 C14 31.06(16) 3_757 .
Na1 Na2 N4 C14 84.97(14) 3_757 .
Na1 Na2 N4 C14 -32.81(17) . .
N3 Na2 N4 C11 -15.90(12) . .
C2 Na2 N4 C11 16.6(2) . .
C1 Na2 N4 C11 -110.79(13) . .
C4 Na2 N4 C11 107.88(13) 3_757 .
C3 Na2 N4 C11 176.43(13) 3_757 .
Mo1 Na2 N4 C11 -174.58(12) . .
Mo1 Na2 N4 C11 151.36(11) 3_757 .
Na1 Na2 N4 C11 -154.74(11) 3_757 .
Na1 Na2 N4 C11 87.48(14) . .
N3 Na2 N4 C15 102.45(15) . .
C2 Na2 N4 C15 135.00(17) . .
C1 Na2 N4 C15 7.56(18) . .
C4 Na2 N4 C15 -133.76(15) 3_757 .
C3 Na2 N4 C15 -65.22(15) 3_757 .
Mo1 Na2 N4 C15 -56.2(2) . .
Mo1 Na2 N4 C15 -90.29(15) 3_757 .
Na1 Na2 N4 C15 -36.39(15) 3_757 .
Na1 Na2 N4 C15 -154.16(12) . .
Mo1 Mo1 C1 Na2 51.98(5) 3_757 .
C2 Mo1 C1 Na2 -54.61(6) . .
C3 Mo1 C1 Na2 -125.84(12) . .
C4 Mo1 C1 Na2 158.81(7) . .
Na1 Mo1 C1 Na2 -27.95(10) . .
Na2 Mo1 C1 Na2 130.96(5) 3_757 .
Na1 Mo1 C1 Na2 103.26(6) 3_757 .
Mo1 Mo1 C1 Na1 -51.27(5) 3_757 3_757
C2 Mo1 C1 Na1 -157.87(7) . 3_757
C3 Mo1 C1 Na1 130.90(11) . 3_757
C4 Mo1 C1 Na1 55.55(7) . 3_757
Na1 Mo1 C1 Na1 -131.20(5) . 3_757
Na2 Mo1 C1 Na1 -103.26(6) . 3_757
Na2 Mo1 C1 Na1 27.71(9) 3_757 3_757
N4 Na2 C1 Mo1 -154.22(6) . .
N3 Na2 C1 Mo1 128.03(6) . .
C2 Na2 C1 Mo1 47.15(6) . .
C4 Na2 C1 Mo1 -18.68(9) 3_757 .
C3 Na2 C1 Mo1 -78.49(6) 3_757 .
Mo1 Na2 C1 Mo1 -31.93(4) 3_757 .
Na1 Na2 C1 Mo1 -73.51(6) 3_757 .
Na1 Na2 C1 Mo1 13.72(5) . .
N4 Na2 C1 Na1 -80.70(9) . 3_757
N3 Na2 C1 Na1 -158.45(6) . 3_757
C2 Na2 C1 Na1 120.66(8) . 3_757
C4 Na2 C1 Na1 54.83(9) 3_757 3_757
C3 Na2 C1 Na1 -4.98(6) 3_757 3_757
Mo1 Na2 C1 Na1 73.51(6) . 3_757
Mo1 Na2 C1 Na1 41.59(5) 3_757 3_757
Na1 Na2 C1 Na1 87.23(5) . 3_757
Mo1 Mo1 C2 Na2 -51.90(5) 3_757 .
C3 Mo1 C2 Na2 -157.86(7) . .
C1 Mo1 C2 Na2 54.76(7) . .
C4 Mo1 C2 Na2 127.68(12) . .
Na1 Mo1 C2 Na2 -104.28(6) . .
Na2 Mo1 C2 Na2 -130.83(5) 3_757 .
Na1 Mo1 C2 Na2 26.78(9) 3_757 .
Mo1 Mo1 C2 Na1 52.38(5) 3_757 .
C3 Mo1 C2 Na1 -53.57(6) . .
C1 Mo1 C2 Na1 159.04(7) . .
C4 Mo1 C2 Na1 -128.04(12) . .
Na2 Mo1 C2 Na1 104.28(6) . .
Na2 Mo1 C2 Na1 -26.55(9) 3_757 .
Na1 Mo1 C2 Na1 131.06(5) 3_757 .
N4 Na2 C2 Mo1 174.56(13) . .
N3 Na2 C2 Mo1 -154.77(6) . .
C1 Na2 C2 Mo1 -47.41(6) . .
C4 Na2 C2 Mo1 78.53(6) 3_757 .
C3 Na2 C2 Mo1 17.58(9) 3_757 .
Mo1 Na2 C2 Mo1 31.93(4) 3_757 .
Na1 Na2 C2 Mo1 -13.40(5) 3_757 .
Na1 Na2 C2 Mo1 73.43(6) . .
N4 Na2 C2 Na1 101.13(15) . .
N3 Na2 C2 Na1 131.80(6) . .
C1 Na2 C2 Na1 -120.84(8) . .
C4 Na2 C2 Na1 5.10(6) 3_757 .
C3 Na2 C2 Na1 -55.85(9) 3_757 .
Mo1 Na2 C2 Na1 -73.43(6) . .
Mo1 Na2 C2 Na1 -41.50(4) 3_757 .
Na1 Na2 C2 Na1 -86.83(5) 3_757 .
N2 Na1 C2 Mo1 173.92(6) . .
N1 Na1 C2 Mo1 127.07(10) . .
C3 Na1 C2 Mo1 47.72(6) . .
C1 Na1 C2 Mo1 -19.14(9) 3_757 .
C4 Na1 C2 Mo1 -78.70(6) 3_757 .
Mo1 Na1 C2 Mo1 -32.14(4) 3_757 .
Na2 Na1 C2 Mo1 13.15(5) 3_757 .
Na2 Na1 C2 Mo1 -73.61(6) . .
N2 Na1 C2 Na2 -112.47(7) . .
N1 Na1 C2 Na2 -159.32(9) . .
C3 Na1 C2 Na2 121.33(7) . .
C1 Na1 C2 Na2 54.47(9) 3_757 .
C4 Na1 C2 Na2 -5.09(6) 3_757 .
Mo1 Na1 C2 Na2 73.61(6) . .
Mo1 Na1 C2 Na2 41.47(4) 3_757 .
Na2 Na1 C2 Na2 86.77(5) 3_757 .
Mo1 Mo1 C3 Na1 -51.34(5) 3_757 .
C2 Mo1 C3 Na1 55.02(6) . .
C1 Mo1 C3 Na1 126.49(12) . .
C4 Mo1 C3 Na1 -158.62(7) . .
Na2 Mo1 C3 Na1 27.71(10) . .
Na2 Mo1 C3 Na1 -103.96(6) 3_757 .
Na1 Mo1 C3 Na1 -129.77(5) 3_757 .
Mo1 Mo1 C3 Na2 52.61(5) 3_757 3_757
C2 Mo1 C3 Na2 158.97(7) . 3_757
C1 Mo1 C3 Na2 -129.56(12) . 3_757
C4 Mo1 C3 Na2 -54.66(7) . 3_757
Na1 Mo1 C3 Na2 103.96(6) . 3_757
Na2 Mo1 C3 Na2 131.67(5) . 3_757
Na1 Mo1 C3 Na2 -25.81(9) 3_757 3_757
N2 Na1 C3 Mo1 -121.79(7) . .
N1 Na1 C3 Mo1 163.22(6) . .
C2 Na1 C3 Mo1 -47.12(6) . .
C1 Na1 C3 Mo1 77.94(6) 3_757 .
C4 Na1 C3 Mo1 18.21(10) 3_757 .
Mo1 Na1 C3 Mo1 31.57(4) 3_757 .
Na2 Na1 C3 Mo1 72.86(6) 3_757 .
Na2 Na1 C3 Mo1 -14.00(5) . .
N2 Na1 C3 Na2 165.35(6) . 3_757
N1 Na1 C3 Na2 90.36(7) . 3_757
C2 Na1 C3 Na2 -119.98(8) . 3_757
C1 Na1 C3 Na2 5.08(6) 3_757 3_757
C4 Na1 C3 Na2 -54.65(10) 3_757 3_757
Mo1 Na1 C3 Na2 -72.86(6) . 3_757
Mo1 Na1 C3 Na2 -41.29(5) 3_757 3_757
Na2 Na1 C3 Na2 -86.86(5) . 3_757
Mo1 Mo1 C4 Na2 -51.52(5) 3_757 3_757
C2 Mo1 C4 Na2 128.90(12) . 3_757
C3 Mo1 C4 Na2 55.13(7) . 3_757
C1 Mo1 C4 Na2 -158.16(7) . 3_757
Na1 Mo1 C4 Na2 28.57(10) . 3_757
Na2 Mo1 C4 Na2 -131.35(5) . 3_757
Na1 Mo1 C4 Na2 -102.89(6) 3_757 3_757
Mo1 Mo1 C4 Na1 51.37(5) 3_757 3_757
C2 Mo1 C4 Na1 -128.21(12) . 3_757
C3 Mo1 C4 Na1 158.02(7) . 3_757
C1 Mo1 C4 Na1 -55.27(7) . 3_757
Na1 Mo1 C4 Na1 131.46(5) . 3_757
Na2 Mo1 C4 Na1 -28.46(10) . 3_757
Na2 Mo1 C4 Na1 102.89(6) 3_757 3_757
C12 N3 C10 C11 168.07(17) . .
C13 N3 C10 C11 -72.7(2) . .
Na2 N3 C10 C11 42.58(19) . .
C14 N4 C11 C10 169.91(18) . .
C15 N4 C11 C10 -70.8(2) . .
Na2 N4 C11 C10 45.22(19) . .
N3 C10 C11 N4 -64.1(2) . .
C24 N1 C20 C21 -71.1(2) . .
C22 N1 C20 C21 169.53(18) . .
Na1 N1 C20 C21 48.04(19) . .
C25 N2 C21 C20 162.99(19) . .
C23 N2 C21 C20 -76.5(2) . .
Na1 N2 C21 C20 40.3(2) . .
N1 C20 C21 N2 -64.4(3) . .
